data_2229458
loop_
_publ_author_name
'Xiao, Shude'
'Charpentier, Paul A.'

_publ_section_title
;
 2-[(Methoxycarbonothioyl)sulfanyl]acetic acid
;
_journal_coeditor_code NG5085
_journal_issue 3
_journal_name_full 'Acta Crystallographica Section E'
_journal_page_first o575
_journal_paper_doi 10.1107/S1600536811003941
_journal_volume 67
_journal_year 2011
_chemical_formula_iupac 'C4 H6 O3 S2'
_chemical_formula_moiety 'C4 H6 O3 S2'
_chemical_formula_sum 'C4 H6 O3 S2'
_chemical_formula_weight 166.21
_chemical_name_systematic
;
2-[(Methoxycarbonothioyl)sulfanyl]acetic acid
;
_space_group_IT_number 14
_symmetry_cell_setting monoclinic
_symmetry_space_group_name_Hall '-P 2ybc'
_symmetry_space_group_name_H-M 'P 1 21/c 1'
_atom_sites_solution_hydrogens geom
_atom_sites_solution_primary direct
_atom_sites_solution_secondary difmap
_audit_creation_method SHELXL-97
_cell_angle_alpha 90.00
_cell_angle_beta 93.3700(10)
_cell_angle_gamma 90.00
_cell_formula_units_Z 4
_cell_length_a 7.1009(3)
_cell_length_b 10.6485(5)
_cell_length_c 9.2022(4)
_cell_measurement_reflns_used 9941
_cell_measurement_temperature 150(2)
_cell_measurement_theta_max 30.18
_cell_measurement_theta_min 2.87
_cell_volume 694.61(5)
_computing_cell_refinement 'SAINT (Bruker, 2009)'
_computing_data_collection 'APEX2 (Bruker, 2009)'
_computing_data_reduction 'SAINT (Bruker, 2009)'
_computing_molecular_graphics 'SHELXTL (Sheldrick, 2008)'
_computing_publication_material 'SHELXTL (Sheldrick, 2008)'
_computing_structure_refinement 'SHELXL97 (Sheldrick, 2008)'
_computing_structure_solution 'SHELXS97 (Sheldrick, 2008)'
_diffrn_ambient_temperature 150(2)
_diffrn_measured_fraction_theta_full 1.000
_diffrn_measured_fraction_theta_max 1.000
_diffrn_measurement_device_type 'Bruker APEXII CCD'
_diffrn_measurement_method '\f and \w'
_diffrn_radiation_monochromator graphite
_diffrn_radiation_source 'fine-focus sealed tube'
_diffrn_radiation_type MoK\a
_diffrn_radiation_wavelength 0.71073
_diffrn_reflns_av_R_equivalents 0.0379
_diffrn_reflns_av_sigmaI/netI 0.0136
_diffrn_reflns_limit_h_max 9
_diffrn_reflns_limit_h_min -9
_diffrn_reflns_limit_k_max 13
_diffrn_reflns_limit_k_min -14
_diffrn_reflns_limit_l_max 12
_diffrn_reflns_limit_l_min -12
_diffrn_reflns_number 33976
_diffrn_reflns_theta_full 28.28
_diffrn_reflns_theta_max 28.28
_diffrn_reflns_theta_min 2.87
_exptl_absorpt_coefficient_mu 0.698
_exptl_absorpt_correction_T_max 0.9626
_exptl_absorpt_correction_T_min 0.9310
_exptl_absorpt_correction_type multi-scan
_exptl_absorpt_process_details '(SADABS; Sheldrick, 1996)'
_exptl_crystal_colour colourless
_exptl_crystal_density_diffrn 1.589
_exptl_crystal_density_method 'not measured'
_exptl_crystal_description block
_exptl_crystal_F_000 344
_exptl_crystal_size_max 0.10
_exptl_crystal_size_mid 0.07
_exptl_crystal_size_min 0.06
_refine_diff_density_max 0.288
_refine_diff_density_min -0.195
_refine_ls_extinction_method none
_refine_ls_goodness_of_fit_ref 1.047
_refine_ls_hydrogen_treatment constr
_refine_ls_matrix_type full
_refine_ls_number_parameters 84
_refine_ls_number_reflns 1723
_refine_ls_number_restraints 0
_refine_ls_restrained_S_all 1.047
_refine_ls_R_factor_all 0.0262
_refine_ls_R_factor_gt 0.0213
_refine_ls_shift/su_max 0.001
_refine_ls_shift/su_mean 0.000
_refine_ls_structure_factor_coef Fsqd
_refine_ls_weighting_details 'calc w=1/[\s^2^(Fo^2^)+(0.0234P)^2^+0.2541P] where P=(Fo^2^+2Fc^2^)/3'
_refine_ls_weighting_scheme calc
_refine_ls_wR_factor_gt 0.0530
_refine_ls_wR_factor_ref 0.0555
_reflns_number_gt 1517
_reflns_number_total 1723
_reflns_threshold_expression I>2\s(I)
_cod_data_source_file ng5085.cif
_cod_data_source_block I
_cod_original_sg_symbol_H-M 'P 21/c'
_cod_database_code 2229458
_cod_database_fobs_code 2229458

loop_
_symmetry_equiv_pos_as_xyz
'x, y, z'
'-x, y+1/2, -z+1/2'
'-x, -y, -z'
'x, -y-1/2, z-1/2'

loop_
_atom_site_type_symbol
_atom_site_label
_atom_site_fract_x
_atom_site_fract_y
_atom_site_fract_z
_atom_site_U_iso_or_equiv
_atom_site_adp_type
_atom_site_calc_flag
_atom_site_refinement_flags
_atom_site_occupancy
_atom_site_disorder_assembly
_atom_site_disorder_group
S S1 0.15918(5) 0.31498(3) 0.78725(4) 0.02980(9) Uani d . 1 . .
S S2 -0.11784(5) 0.12843(3) 0.90015(4) 0.03122(9) Uani d . 1 . .
O O1 -0.10815(13) 0.37609(8) 0.93394(10) 0.0311(2) Uani d . 1 . .
O O2 0.41851(14) -0.01297(9) 0.81022(10) 0.0319(2) Uani d . 1 . .
H H2 0.4754 -0.0511 0.8797 0.048 Uiso calc R 1 . .
O O3 0.38409(12) 0.13435(8) 0.98001(9) 0.02570(19) Uani d . 1 . .
C C1 -0.2814(2) 0.36782(14) 1.00825(15) 0.0354(3) Uani d . 1 . .
H H1A -0.3839 0.3404 0.9395 0.053 Uiso calc R 1 . .
H H1B -0.3120 0.4504 1.0476 0.053 Uiso calc R 1 . .
H H1C -0.2659 0.3070 1.0880 0.053 Uiso calc R 1 . .
C C2 -0.03785(16) 0.27021(11) 0.88181(13) 0.0233(2) Uani d . 1 . .
C C3 0.25018(18) 0.16615(12) 0.73538(13) 0.0279(3) Uani d . 1 . .
H H3A 0.1438 0.1134 0.6969 0.034 Uiso calc R 1 . .
H H3B 0.3354 0.1794 0.6554 0.034 Uiso calc R 1 . .
C C4 0.35645(16) 0.09552(11) 0.85644(13) 0.0224(2) Uani d . 1 . .

loop_
_atom_site_aniso_label
_atom_site_aniso_U_11
_atom_site_aniso_U_22
_atom_site_aniso_U_33
_atom_site_aniso_U_12
_atom_site_aniso_U_13
_atom_site_aniso_U_23
S1 0.03072(17) 0.02100(15) 0.03800(18) 0.00050(12) 0.00457(13) 0.00871(12)
S2 0.03306(17) 0.02151(16) 0.03927(19) -0.00432(12) 0.00377(13) 0.00243(12)
O1 0.0293(5) 0.0230(4) 0.0407(5) 0.0011(3) 0.0005(4) -0.0062(4)
O2 0.0404(5) 0.0291(5) 0.0252(4) 0.0120(4) -0.0050(4) -0.0049(4)
O3 0.0264(4) 0.0255(4) 0.0248(4) 0.0046(3) -0.0011(3) -0.0034(3)
C1 0.0337(7) 0.0385(7) 0.0339(7) 0.0061(6) 0.0026(6) -0.0058(6)
C2 0.0245(6) 0.0223(6) 0.0224(5) 0.0007(4) -0.0060(4) 0.0009(4)
C3 0.0317(6) 0.0281(6) 0.0242(6) 0.0041(5) 0.0040(5) 0.0041(5)
C4 0.0195(5) 0.0226(5) 0.0254(6) -0.0001(4) 0.0040(4) 0.0005(4)

loop_
_atom_type_symbol
_atom_type_description
_atom_type_scat_dispersion_real
_atom_type_scat_dispersion_imag
_atom_type_scat_source
C C 0.0033 0.0016 'International Tables Vol C Tables 4.2.6.8 and 6.1.1.4'
H H 0.0000 0.0000 'International Tables Vol C Tables 4.2.6.8 and 6.1.1.4'
O O 0.0106 0.0060 'International Tables Vol C Tables 4.2.6.8 and 6.1.1.4'
S S 0.1246 0.1234 'International Tables Vol C Tables 4.2.6.8 and 6.1.1.4'

loop_
_geom_angle_atom_site_label_1
_geom_angle_atom_site_label_2
_geom_angle_atom_site_label_3
_geom_angle_site_symmetry_1
_geom_angle_site_symmetry_3
_geom_angle
_geom_angle_publ_flag
C2 S1 C3 . . 101.69(6) ?
C2 O1 C1 . . 117.76(10) ?
C4 O2 H2 . . 109.5 ?
O1 C1 H1A . . 109.5 ?
O1 C1 H1B . . 109.5 ?
H1A C1 H1B . . 109.5 ?
O1 C1 H1C . . 109.5 ?
H1A C1 H1C . . 109.5 ?
H1B C1 H1C . . 109.5 ?
O1 C2 S2 . . 127.40(10) ?
O1 C2 S1 . . 105.94(8) ?
S2 C2 S1 . . 126.65(7) ?
C4 C3 S1 . . 114.70(9) ?
C4 C3 H3A . . 108.6 ?
S1 C3 H3A . . 108.6 ?
C4 C3 H3B . . 108.6 ?
S1 C3 H3B . . 108.6 ?
H3A C3 H3B . . 107.6 ?
O3 C4 O2 . . 124.23(11) ?
O3 C4 C3 . . 124.58(11) ?
O2 C4 C3 . . 111.18(10) ?

loop_
_geom_bond_atom_site_label_1
_geom_bond_atom_site_label_2
_geom_bond_site_symmetry_2
_geom_bond_distance
_geom_bond_publ_flag
S1 C2 . 1.7564(13) ?
S1 C3 . 1.7870(13) ?
S2 C2 . 1.6253(12) ?
O1 C2 . 1.3336(15) ?
O1 C1 . 1.4451(17) ?
O2 C4 . 1.3159(14) ?
O2 H2 . 0.8400 ?
O3 C4 . 1.2150(14) ?
C1 H1A . 0.9800 ?
C1 H1B . 0.9800 ?
C1 H1C . 0.9800 ?
C3 C4 . 1.5091(16) ?
C3 H3A . 0.9900 ?
C3 H3B . 0.9900 ?

loop_
_geom_hbond_atom_site_label_D
_geom_hbond_atom_site_label_H
_geom_hbond_atom_site_label_A
_geom_hbond_site_symmetry_A
_geom_hbond_distance_DH
_geom_hbond_distance_HA
_geom_hbond_distance_DA
_geom_hbond_angle_DHA
O2 H2 O3 3_657 0.84 1.82 2.6540(12) 175

loop_
_cod_related_entry_id
_cod_related_entry_database
_cod_related_entry_code
1 ChemSpider 76990
